data_4330969
loop_
_publ_author_name
'Ruben Bartholom\"aus'
'Klaus Harms'
'Aviva Levina'
'Peter A. Lay'

_publ_section_title
;
 Synthesis and Characterization of a Chromium(V)
 cis-1,2-Cyclohexanediolato Complex: A Model of Reactive Intermediates in
 Chromium-Induced Cancers
;
_journal_name_full 'Inorganic Chemistry'
_journal_page_first 11238
_journal_page_last 11240
_journal_paper_doi 10.1021/ic301900q
_journal_volume 51
_journal_year 2012
_chemical_formula_sum 'C15 H27 Cr N Na O6'
_chemical_formula_weight 392.37
_chemical_name_systematic
; 
 ? 
;
_space_group_IT_number 4
_symmetry_cell_setting monoclinic
_symmetry_space_group_name_Hall 'P 2yb'
_symmetry_space_group_name_H-M 'P 1 21 1'
_atom_sites_solution_hydrogens geom
_atom_sites_solution_primary direct
_atom_sites_solution_secondary difmap
_audit_creation_method SHELXL-97
_cell_angle_alpha 90.00
_cell_angle_beta 94.370(15)
_cell_angle_gamma 90.00
_cell_formula_units_Z 2
_cell_length_a 6.1363(13)
_cell_length_b 15.109(4)
_cell_length_c 9.7475(17)
_cell_measurement_reflns_used 1042
_cell_measurement_temperature 100(2)
_cell_measurement_theta_max 22.8
_cell_measurement_theta_min 2.1
_cell_volume 901.1(3)
_computing_cell_refinement 'STOE X-AREA'
_computing_data_collection 'STOE X-AREA'
_computing_data_reduction 'STOE X-RED'
_computing_molecular_graphics 'DUAMOND (Crystal Impact)'
_computing_structure_refinement 'SHELXL-97 (Sheldrick, 208)'
_computing_structure_solution 'SIR 2008'
_diffrn_ambient_temperature 100(2)
_diffrn_measured_fraction_theta_full 0.990
_diffrn_measured_fraction_theta_max 0.990
_diffrn_measurement_device_type 'STOE IPDS 2T'
_diffrn_radiation_monochromator graphite
_diffrn_radiation_source 'fine-focus sealed tube'
_diffrn_radiation_type MoK\a
_diffrn_radiation_wavelength 0.71073
_diffrn_reflns_av_R_equivalents 0.1455
_diffrn_reflns_av_sigmaI/netI 0.2583
_diffrn_reflns_limit_h_max 7
_diffrn_reflns_limit_h_min -7
_diffrn_reflns_limit_k_max 16
_diffrn_reflns_limit_k_min -18
_diffrn_reflns_limit_l_max 11
_diffrn_reflns_limit_l_min -11
_diffrn_reflns_number 3904
_diffrn_reflns_theta_full 25.24
_diffrn_reflns_theta_max 25.24
_diffrn_reflns_theta_min 2.49
_exptl_absorpt_coefficient_mu 0.688
_exptl_absorpt_correction_type none
_exptl_crystal_colour green
_exptl_crystal_density_diffrn 1.446
_exptl_crystal_description needle
_exptl_crystal_F_000 414
_exptl_crystal_size_max 0.09
_exptl_crystal_size_mid 0.06
_exptl_crystal_size_min 0.02
_refine_diff_density_max 0.340
_refine_diff_density_min -0.554
_refine_diff_density_rms 0.075
_refine_ls_abs_structure_details 'Flack H D (1983), Acta Cryst. A39, 876-881'
_refine_ls_abs_structure_Flack -0.01(6)
_refine_ls_extinction_method none
_refine_ls_goodness_of_fit_ref 0.799
_refine_ls_hydrogen_treatment constr
_refine_ls_matrix_type full
_refine_ls_number_parameters 219
_refine_ls_number_reflns 2707
_refine_ls_number_restraints 13
_refine_ls_restrained_S_all 0.800
_refine_ls_R_factor_all 0.1704
_refine_ls_R_factor_gt 0.0632
_refine_ls_shift/su_max 0.000
_refine_ls_shift/su_mean 0.000
_refine_ls_structure_factor_coef Fsqd
_refine_ls_weighting_details 'calc w=1/[\s^2^(Fo^2^)+(0.0400P)^2^+0.0000P] where P=(Fo^2^+2Fc^2^)/3'
_refine_ls_weighting_scheme calc
_refine_ls_wR_factor_gt 0.1151
_refine_ls_wR_factor_ref 0.1494
_reflns_number_gt 1074
_reflns_number_total 2707
_reflns_threshold_expression >2sigma(I)
_cod_data_source_file ic301900q_si_002.cif
_cod_data_source_block rb3-533-a1
_cod_original_sg_symbol_H-M 'P 21'
_cod_database_code 4330969

loop_
_symmetry_equiv_pos_as_xyz
'x, y, z'
'-x, y+1/2, -z'

loop_
_atom_site_label
_atom_site_type_symbol
_atom_site_fract_x
_atom_site_fract_y
_atom_site_fract_z
_atom_site_U_iso_or_equiv
_atom_site_adp_type
_atom_site_occupancy
_atom_site_symmetry_multiplicity
_atom_site_calc_flag
_atom_site_refinement_flags
C1 C 0.8342(15) 0.2354(9) 0.0269(13) 0.036(4) Uani 1 1 d .
H1 H 0.8125 0.2489 -0.0737 0.044 Uiso 1 1 calc R
C2 C 0.6098(18) 0.2209(9) 0.0864(13) 0.037(3) Uani 1 1 d .
H2 H 0.5151 0.1833 0.0219 0.044 Uiso 1 1 calc R
C3 C 0.6146(18) 0.1838(11) 0.2260(13) 0.051(4) Uani 1 1 d .
H3A H 0.4636 0.1744 0.2523 0.062 Uiso 1 1 calc R
H3B H 0.6891 0.2254 0.2927 0.062 Uiso 1 1 calc R
C4 C 0.7402(18) 0.0936(9) 0.2280(15) 0.049(4) Uani 1 1 d .
H4A H 0.7420 0.0660 0.3202 0.059 Uiso 1 1 calc R
H4B H 0.6688 0.0523 0.1597 0.059 Uiso 1 1 calc R
C5 C 0.9751(18) 0.1144(11) 0.1917(13) 0.052(4) Uani 1 1 d .
H5A H 1.0410 0.1584 0.2578 0.062 Uiso 1 1 calc R
H5B H 1.0643 0.0598 0.2002 0.062 Uiso 1 1 calc R
C6 C 0.9789(18) 0.1498(10) 0.0500(13) 0.048(4) Uani 1 1 d .
H6A H 0.9252 0.1037 -0.0164 0.058 Uiso 1 1 calc R
H6B H 1.1316 0.1639 0.0318 0.058 Uiso 1 1 calc R
C7 C 0.8356(19) 0.5307(11) 0.2778(12) 0.054(5) Uani 1 1 d .
H7 H 0.9321 0.5841 0.2809 0.065 Uiso 1 1 calc R
C8 C 0.6144(18) 0.5509(10) 0.1969(12) 0.040(4) Uani 1 1 d .
H8 H 0.6460 0.5819 0.1100 0.048 Uiso 1 1 calc R
C9 C 0.4640(19) 0.6125(10) 0.2771(13) 0.045(4) Uani 1 1 d .
H9A H 0.5265 0.6729 0.2820 0.054 Uiso 1 1 calc R
H9B H 0.3178 0.6160 0.2269 0.054 Uiso 1 1 calc R
C10 C 0.4414(18) 0.5789(10) 0.4191(12) 0.053(4) Uani 1 1 d .
H10A H 0.3605 0.5222 0.4137 0.063 Uiso 1 1 calc R
H10B H 0.3550 0.6217 0.4694 0.063 Uiso 1 1 calc R
C11 C 0.6654(17) 0.5645(9) 0.4999(14) 0.047(4) Uani 1 1 d .
H11A H 0.7430 0.6217 0.5125 0.056 Uiso 1 1 calc R
H11B H 0.6440 0.5397 0.5919 0.056 Uiso 1 1 calc R
C12 C 0.8017(17) 0.4999(9) 0.4184(13) 0.047(4) Uani 1 1 d .
H12A H 0.9459 0.4913 0.4694 0.056 Uiso 1 1 calc R
H12B H 0.7270 0.4418 0.4126 0.056 Uiso 1 1 calc R
C13 C 0.311(2) 0.3464(10) 0.5632(15) 0.054(4) Uani 1 1 d .
H13 H 0.4493 0.3677 0.5985 0.064 Uiso 1 1 calc R
C14 C -0.0432(19) 0.2929(11) 0.6087(14) 0.067(5) Uani 1 1 d .
H14A H -0.1573 0.3344 0.6323 0.101 Uiso 1 1 calc R
H14B H -0.0633 0.2363 0.6550 0.101 Uiso 1 1 calc R
H14C H -0.0528 0.2838 0.5089 0.101 Uiso 1 1 calc R
C15 C 0.218(2) 0.3426(10) 0.7989(12) 0.055(4) Uani 1 1 d .
H15A H 0.3593 0.3726 0.8146 0.082 Uiso 1 1 calc R
H15B H 0.2244 0.2853 0.8461 0.082 Uiso 1 1 calc R
H15C H 0.1034 0.3791 0.8350 0.082 Uiso 1 1 calc R
N1 N 0.1694(15) 0.3290(8) 0.6530(10) 0.047(3) Uani 1 1 d .
O1 O 0.9300(12) 0.3086(6) 0.0979(8) 0.037(2) Uani 1 1 d U
O2 O 0.2829(17) 0.3381(7) 0.4385(11) 0.065(3) Uani 1 1 d .
O3 O 0.5189(12) 0.3120(6) 0.0884(8) 0.038(2) Uani 1 1 d U
O7 O 0.9243(10) 0.4621(6) 0.1965(8) 0.037(2) Uani 1 1 d .
O8 O 0.5144(12) 0.4685(6) 0.1602(9) 0.042(3) Uani 1 1 d .
O11 O 0.7256(10) 0.4331(6) -0.0704(8) 0.045(3) Uani 1 1 d .
Na1 Na 0.2387(6) 0.3729(3) 0.2101(4) 0.0409(16) Uani 1 1 d .
Cr1 Cr 0.7229(3) 0.40118(14) 0.0800(2) 0.0438(7) Uani 1 1 d .

loop_
_atom_site_aniso_label
_atom_site_aniso_U_11
_atom_site_aniso_U_22
_atom_site_aniso_U_33
_atom_site_aniso_U_23
_atom_site_aniso_U_13
_atom_site_aniso_U_12
C1 0.013(5) 0.056(10) 0.041(8) -0.015(7) 0.010(5) -0.003(6)
C2 0.021(6) 0.044(10) 0.046(9) 0.003(7) 0.013(6) -0.011(6)
C3 0.012(6) 0.103(14) 0.039(8) 0.013(8) 0.009(6) 0.009(7)
C4 0.029(6) 0.050(11) 0.068(10) 0.007(8) 0.001(7) 0.011(7)
C5 0.028(7) 0.083(12) 0.047(9) -0.007(8) 0.019(7) 0.002(7)
C6 0.022(6) 0.070(12) 0.055(10) -0.008(8) 0.013(7) -0.002(7)
C7 0.030(7) 0.104(14) 0.030(8) -0.012(8) 0.012(6) -0.006(8)
C8 0.026(7) 0.067(11) 0.029(8) -0.002(7) 0.017(6) 0.006(7)
C9 0.028(6) 0.057(10) 0.052(9) -0.014(8) 0.011(6) 0.003(7)
C10 0.029(7) 0.083(12) 0.049(9) -0.007(8) 0.016(7) 0.008(7)
C11 0.020(6) 0.066(11) 0.055(8) -0.013(8) 0.007(6) 0.011(6)
C12 0.011(5) 0.078(11) 0.051(8) -0.007(9) 0.003(5) 0.008(6)
C13 0.035(6) 0.073(12) 0.054(9) -0.001(9) 0.016(7) 0.013(7)
C14 0.022(6) 0.112(16) 0.068(10) 0.008(10) 0.005(7) 0.000(8)
C15 0.042(7) 0.080(12) 0.044(9) 0.012(8) 0.017(7) 0.010(7)
N1 0.026(5) 0.075(10) 0.041(6) -0.006(6) 0.010(5) -0.003(6)
O1 0.015(4) 0.043(5) 0.056(5) 0.000(4) 0.017(4) 0.011(4)
O2 0.062(6) 0.084(8) 0.051(6) 0.004(6) 0.016(5) -0.001(6)
O3 0.014(4) 0.049(6) 0.053(5) -0.005(5) 0.014(4) -0.004(4)
O7 0.016(3) 0.049(6) 0.048(5) -0.009(5) 0.012(4) 0.000(4)
O8 0.024(4) 0.050(7) 0.054(6) -0.004(5) 0.013(4) 0.008(5)
O11 0.021(4) 0.080(9) 0.034(5) -0.003(5) 0.009(4) -0.012(4)
Na1 0.0201(17) 0.060(5) 0.045(3) 0.004(3) 0.014(2) 0.004(2)
Cr1 0.0150(7) 0.0738(17) 0.0443(12) -0.0007(16) 0.0130(8) 0.0011(14)

loop_
_atom_type_symbol
_atom_type_description
_atom_type_scat_dispersion_real
_atom_type_scat_dispersion_imag
_atom_type_scat_source
C C 0.0033 0.0016 'International Tables Vol C Tables 4.2.6.8 and 6.1.1.4'
H H 0.0000 0.0000 'International Tables Vol C Tables 4.2.6.8 and 6.1.1.4'
Cr Cr 0.3209 0.6236 'International Tables Vol C Tables 4.2.6.8 and 6.1.1.4'
N N 0.0061 0.0033 'International Tables Vol C Tables 4.2.6.8 and 6.1.1.4'
Na Na 0.0362 0.0249 'International Tables Vol C Tables 4.2.6.8 and 6.1.1.4'
O O 0.0106 0.0060 'International Tables Vol C Tables 4.2.6.8 and 6.1.1.4'

loop_
_geom_angle_atom_site_label_1
_geom_angle_atom_site_label_2
_geom_angle_atom_site_label_3
_geom_angle
_geom_angle_site_symmetry_1
_geom_angle_site_symmetry_3
O1 C1 C2 106.0(9) . .
O1 C1 C6 111.4(9) . .
C2 C1 C6 109.8(10) . .
O1 C1 H1 109.9 . .
C2 C1 H1 109.9 . .
C6 C1 H1 109.9 . .
C3 C2 O3 108.8(10) . .
C3 C2 C1 116.4(11) . .
O3 C2 C1 102.7(9) . .
C3 C2 H2 109.5 . .
O3 C2 H2 109.5 . .
C1 C2 H2 109.5 . .
C2 C3 C4 108.6(10) . .
C2 C3 H3A 110.0 . .
C4 C3 H3A 110.0 . .
C2 C3 H3B 110.0 . .
C4 C3 H3B 110.0 . .
H3A C3 H3B 108.4 . .
C5 C4 C3 106.7(10) . .
C5 C4 H4A 110.4 . .
C3 C4 H4A 110.4 . .
C5 C4 H4B 110.4 . .
C3 C4 H4B 110.4 . .
H4A C4 H4B 108.6 . .
C6 C5 C4 111.6(11) . .
C6 C5 H5A 109.3 . .
C4 C5 H5A 109.3 . .
C6 C5 H5B 109.3 . .
C4 C5 H5B 109.3 . .
H5A C5 H5B 108.0 . .
C5 C6 C1 112.4(9) . .
C5 C6 H6A 109.1 . .
C1 C6 H6A 109.1 . .
C5 C6 H6B 109.1 . .
C1 C6 H6B 109.1 . .
H6A C6 H6B 107.9 . .
O7 C7 C12 111.8(12) . .
O7 C7 C8 102.5(10) . .
C12 C7 C8 110.8(9) . .
O7 C7 H7 110.5 . .
C12 C7 H7 110.5 . .
C8 C7 H7 110.5 . .
O8 C8 C7 107.5(12) . .
O8 C8 C9 112.8(9) . .
C7 C8 C9 113.1(11) . .
O8 C8 H8 107.7 . .
C7 C8 H8 107.7 . .
C9 C8 H8 107.7 . .
C10 C9 C8 111.2(12) . .
C10 C9 H9A 109.4 . .
C8 C9 H9A 109.4 . .
C10 C9 H9B 109.4 . .
C8 C9 H9B 109.4 . .
H9A C9 H9B 108.0 . .
C9 C10 C11 112.3(9) . .
C9 C10 H10A 109.1 . .
C11 C10 H10A 109.1 . .
C9 C10 H10B 109.1 . .
C11 C10 H10B 109.1 . .
H10A C10 H10B 107.9 . .
C12 C11 C10 108.8(11) . .
C12 C11 H11A 109.9 . .
C10 C11 H11A 109.9 . .
C12 C11 H11B 109.9 . .
C10 C11 H11B 109.9 . .
H11A C11 H11B 108.3 . .
C7 C12 C11 113.5(12) . .
C7 C12 H12A 108.9 . .
C11 C12 H12A 108.9 . .
C7 C12 H12B 108.9 . .
C11 C12 H12B 108.9 . .
H12A C12 H12B 107.7 . .
O2 C13 N1 126.8(14) . .
O2 C13 H13 116.6 . .
N1 C13 H13 116.6 . .
N1 C14 H14A 109.5 . .
N1 C14 H14B 109.5 . .
H14A C14 H14B 109.5 . .
N1 C14 H14C 109.5 . .
H14A C14 H14C 109.5 . .
H14B C14 H14C 109.5 . .
N1 C15 H15A 109.5 . .
N1 C15 H15B 109.5 . .
H15A C15 H15B 109.5 . .
N1 C15 H15C 109.5 . .
H15A C15 H15C 109.5 . .
H15B C15 H15C 109.5 . .
C13 N1 C15 122.2(11) . .
C13 N1 C14 120.3(12) . .
C15 N1 C14 117.4(9) . .
C1 O1 Cr1 106.5(6) . .
C1 O1 Na1 148.5(6) . 1_655
Cr1 O1 Na1 104.6(4) . 1_655
C13 O2 Na1 160.8(11) . .
C2 O3 Cr1 114.8(6) . .
C2 O3 Na1 131.3(6) . .
Cr1 O3 Na1 105.2(4) . .
C7 O7 Cr1 115.6(7) . .
C7 O7 Na1 136.6(7) . 1_655
Cr1 O7 Na1 104.8(4) . 1_655
C8 O8 Cr1 106.7(6) . .
C8 O8 Na1 143.7(6) . .
Cr1 O8 Na1 106.7(5) . .
O2 Na1 O8 108.4(4) . .
O2 Na1 O1 113.2(3) . 1_455
O8 Na1 O1 138.3(4) . 1_455
O2 Na1 O7 102.9(3) . 1_455
O8 Na1 O7 104.0(3) . 1_455
O1 Na1 O7 65.0(3) 1_455 1_455
O2 Na1 O3 111.4(4) . .
O8 Na1 O3 64.0(3) . .
O1 Na1 O3 101.6(3) 1_455 .
O7 Na1 O3 145.7(3) 1_455 .
O2 Na1 Cr1 110.8(3) . .
O8 Na1 Cr1 32.0(2) . .
O1 Na1 Cr1 126.2(2) 1_455 .
O7 Na1 Cr1 130.9(2) 1_455 .
O3 Na1 Cr1 32.2(2) . .
O2 Na1 Cr1 115.9(3) . 1_455
O8 Na1 Cr1 121.9(3) . 1_455
O1 Na1 Cr1 33.1(2) 1_455 1_455
O7 Na1 Cr1 32.5(2) 1_455 1_455
O3 Na1 Cr1 124.5(3) . 1_455
Cr1 Na1 Cr1 132.99(15) . 1_455
O11 Cr1 O3 109.0(4) . .
O11 Cr1 O8 106.6(4) . .
O3 Cr1 O8 83.7(4) . .
O11 Cr1 O7 111.7(4) . .
O3 Cr1 O7 139.2(4) . .
O8 Cr1 O7 85.4(4) . .
O11 Cr1 O1 105.3(4) . .
O3 Cr1 O1 84.8(3) . .
O8 Cr1 O1 148.1(4) . .
O7 Cr1 O1 84.2(4) . .
O11 Cr1 Na1 118.3(3) . .
O3 Cr1 Na1 42.7(3) . .
O8 Cr1 Na1 41.3(3) . .
O7 Cr1 Na1 113.6(2) . .
O1 Cr1 Na1 118.8(2) . .
O11 Cr1 Na1 108.8(3) . 1_655
O3 Cr1 Na1 121.0(3) . 1_655
O8 Cr1 Na1 125.0(3) . 1_655
O7 Cr1 Na1 42.8(2) . 1_655
O1 Cr1 Na1 42.3(3) . 1_655
Na1 Cr1 Na1 132.99(15) . 1_655

loop_
_geom_bond_atom_site_label_1
_geom_bond_atom_site_label_2
_geom_bond_distance
_geom_bond_site_symmetry_2
C1 O1 1.410(13) .
C1 C2 1.550(11) .
C1 C6 1.576(18) .
C1 H1 1.0000 .
C2 C3 1.470(16) .
C2 O3 1.485(15) .
C2 H2 1.0000 .
C3 C4 1.566(18) .
C3 H3A 0.9900 .
C3 H3B 0.9900 .
C4 C5 1.542(14) .
C4 H4A 0.9900 .
C4 H4B 0.9900 .
C5 C6 1.482(19) .
C5 H5A 0.9900 .
C5 H5B 0.9900 .
C6 H6A 0.9900 .
C6 H6B 0.9900 .
C7 O7 1.436(15) .
C7 C12 1.477(17) .
C7 C8 1.547(17) .
C7 H7 1.0000 .
C8 O8 1.422(15) .
C8 C9 1.562(15) .
C8 H8 1.0000 .
C9 C10 1.491(17) .
C9 H9A 0.9900 .
C9 H9B 0.9900 .
C10 C11 1.547(16) .
C10 H10A 0.9900 .
C10 H10B 0.9900 .
C11 C12 1.544(15) .
C11 H11A 0.9900 .
C11 H11B 0.9900 .
C12 H12A 0.9900 .
C12 H12B 0.9900 .
C13 O2 1.221(15) .
C13 N1 1.305(13) .
C13 H13 0.9500 .
C14 N1 1.448(16) .
C14 H14A 0.9800 .
C14 H14B 0.9800 .
C14 H14C 0.9800 .
C15 N1 1.446(15) .
C15 H15A 0.9800 .
C15 H15B 0.9800 .
C15 H15C 0.9800 .
O1 Cr1 1.889(8) .
O1 Na1 2.326(10) 1_655
O2 Na1 2.284(11) .
O3 Cr1 1.846(8) .
O3 Na1 2.349(8) .
O7 Cr1 1.857(8) .
O7 Na1 2.349(8) 1_655
O8 Cr1 1.853(8) .
O8 Na1 2.305(9) .
O11 Cr1 1.546(8) .
Na1 O1 2.326(10) 1_455
Na1 O7 2.349(8) 1_455
Na1 Cr1 3.346(3) .
Na1 Cr1 3.346(4) 1_455
Cr1 Na1 3.346(4) 1_655

loop_
_geom_torsion_atom_site_label_1
_geom_torsion_atom_site_label_2
_geom_torsion_atom_site_label_3
_geom_torsion_atom_site_label_4
_geom_torsion
_geom_torsion_site_symmetry_1
_geom_torsion_site_symmetry_4
O1 C1 C2 C3 -72.7(15) . .
C6 C1 C2 C3 47.7(16) . .
O1 C1 C2 O3 46.0(12) . .
C6 C1 C2 O3 166.4(10) . .
O3 C2 C3 C4 -172.1(9) . .
C1 C2 C3 C4 -56.8(15) . .
C2 C3 C4 C5 61.8(13) . .
C3 C4 C5 C6 -64.2(15) . .
C4 C5 C6 C1 57.2(16) . .
O1 C1 C6 C5 71.2(12) . .
C2 C1 C6 C5 -45.9(14) . .
O7 C7 C8 O8 44.8(11) . .
C12 C7 C8 O8 -74.6(13) . .
O7 C7 C8 C9 169.9(10) . .
C12 C7 C8 C9 50.6(17) . .
O8 C8 C9 C10 71.4(14) . .
C7 C8 C9 C10 -50.8(16) . .
C8 C9 C10 C11 54.4(16) . .
C9 C10 C11 C12 -57.1(15) . .
O7 C7 C12 C11 -168.5(10) . .
C8 C7 C12 C11 -54.9(16) . .
C10 C11 C12 C7 57.8(14) . .
O2 C13 N1 C15 -178.9(15) . .
O2 C13 N1 C14 2(2) . .
C2 C1 O1 Cr1 -53.3(10) . .
C6 C1 O1 Cr1 -172.7(6) . .
C2 C1 O1 Na1 136.2(10) . 1_655
C6 C1 O1 Na1 16.8(16) . 1_655
N1 C13 O2 Na1 112(3) . .
C3 C2 O3 Cr1 104.7(8) . .
C1 C2 O3 Cr1 -19.2(11) . .
C3 C2 O3 Na1 -37.2(14) . .
C1 C2 O3 Na1 -161.2(7) . .
C12 C7 O7 Cr1 98.0(10) . .
C8 C7 O7 Cr1 -20.7(12) . .
C12 C7 O7 Na1 -58.9(14) . 1_655
C8 C7 O7 Na1 -177.5(7) . 1_655
C7 C8 O8 Cr1 -50.0(9) . .
C9 C8 O8 Cr1 -175.3(9) . .
C7 C8 O8 Na1 106.1(12) . .
C9 C8 O8 Na1 -19.2(19) . .
C13 O2 Na1 O8 50(3) . .
C13 O2 Na1 O1 -128(3) . 1_455
C13 O2 Na1 O7 -60(3) . 1_455
C13 O2 Na1 O3 119(3) . .
C13 O2 Na1 Cr1 84(3) . .
C13 O2 Na1 Cr1 -91(3) . 1_455
C8 O8 Na1 O2 -55.9(14) . .
Cr1 O8 Na1 O2 100.1(5) . .
C8 O8 Na1 O1 120.9(13) . 1_455
Cr1 O8 Na1 O1 -83.0(6) . 1_455
C8 O8 Na1 O7 53.0(13) . 1_455
Cr1 O8 Na1 O7 -150.9(4) . 1_455
C8 O8 Na1 O3 -161.4(14) . .
Cr1 O8 Na1 O3 -5.3(4) . .
C8 O8 Na1 Cr1 -156.1(15) . .
C8 O8 Na1 Cr1 82.6(13) . 1_455
Cr1 O8 Na1 Cr1 -121.3(4) . 1_455
C2 O3 Na1 O2 49.2(11) . .
Cr1 O3 Na1 O2 -95.4(5) . .
C2 O3 Na1 O8 149.9(11) . .
Cr1 O3 Na1 O8 5.3(4) . .
C2 O3 Na1 O1 -71.7(10) . 1_455
Cr1 O3 Na1 O1 143.7(4) . 1_455
C2 O3 Na1 O7 -133.9(10) . 1_455
Cr1 O3 Na1 O7 81.5(7) . 1_455
C2 O3 Na1 Cr1 144.6(12) . .
C2 O3 Na1 Cr1 -97.9(10) . 1_455
Cr1 O3 Na1 Cr1 117.5(4) . 1_455
C2 O3 Cr1 O11 97.3(8) . .
Na1 O3 Cr1 O11 -111.4(4) . .
C2 O3 Cr1 O8 -157.3(8) . .
Na1 O3 Cr1 O8 -5.9(4) . .
C2 O3 Cr1 O7 -82.0(9) . .
Na1 O3 Cr1 O7 69.4(7) . .
C2 O3 Cr1 O1 -7.1(8) . .
Na1 O3 Cr1 O1 144.3(4) . .
C2 O3 Cr1 Na1 -151.3(10) . .
C2 O3 Cr1 Na1 -29.9(8) . 1_655
Na1 O3 Cr1 Na1 121.4(3) . 1_655
C8 O8 Cr1 O11 -80.4(8) . .
Na1 O8 Cr1 O11 114.1(4) . .
C8 O8 Cr1 O3 171.6(8) . .
Na1 O8 Cr1 O3 6.1(4) . .
C8 O8 Cr1 O7 30.9(7) . .
Na1 O8 Cr1 O7 -134.6(4) . .
C8 O8 Cr1 O1 102.1(10) . .
Na1 O8 Cr1 O1 -63.3(9) . .
C8 O8 Cr1 Na1 165.5(9) . .
C8 O8 Cr1 Na1 47.8(8) . 1_655
Na1 O8 Cr1 Na1 -117.6(4) . 1_655
C7 O7 Cr1 O11 101.7(8) . .
Na1 O7 Cr1 O11 -94.5(4) 1_655 .
C7 O7 Cr1 O3 -79.1(10) . .
Na1 O7 Cr1 O3 84.7(5) 1_655 .
C7 O7 Cr1 O8 -4.4(8) . .
Na1 O7 Cr1 O8 159.4(4) 1_655 .
C7 O7 Cr1 O1 -154.2(8) . .
Na1 O7 Cr1 O1 9.6(4) 1_655 .
C7 O7 Cr1 Na1 -35.3(9) . .
Na1 O7 Cr1 Na1 128.6(2) 1_655 .
C7 O7 Cr1 Na1 -163.8(10) . 1_655
C1 O1 Cr1 O11 -73.6(7) . .
Na1 O1 Cr1 O11 101.3(4) 1_655 .
C1 O1 Cr1 O3 34.7(6) . .
Na1 O1 Cr1 O3 -150.4(4) 1_655 .
C1 O1 Cr1 O8 103.9(10) . .
Na1 O1 Cr1 O8 -81.3(8) 1_655 .
C1 O1 Cr1 O7 175.4(6) . .
Na1 O1 Cr1 O7 -9.7(4) 1_655 .
C1 O1 Cr1 Na1 61.6(7) . .
Na1 O1 Cr1 Na1 -123.6(3) 1_655 .
C1 O1 Cr1 Na1 -174.9(7) . 1_655
O2 Na1 Cr1 O11 -174.7(5) . .
O8 Na1 Cr1 O11 -83.1(6) . .
O1 Na1 Cr1 O11 42.0(5) 1_455 .
O7 Na1 Cr1 O11 -44.5(5) 1_455 .
O3 Na1 Cr1 O11 87.9(6) . .
Cr1 Na1 Cr1 O11 -0.5(5) 1_455 .
O2 Na1 Cr1 O3 97.4(5) . .
O8 Na1 Cr1 O3 -171.1(6) . .
O1 Na1 Cr1 O3 -45.9(5) 1_455 .
O7 Na1 Cr1 O3 -132.4(5) 1_455 .
Cr1 Na1 Cr1 O3 -88.4(4) 1_455 .
O2 Na1 Cr1 O8 -91.6(5) . .
O1 Na1 Cr1 O8 125.2(6) 1_455 .
O7 Na1 Cr1 O8 38.6(5) 1_455 .
O3 Na1 Cr1 O8 171.1(6) . .
Cr1 Na1 Cr1 O8 82.7(5) 1_455 .
O2 Na1 Cr1 O7 -40.8(4) . .
O8 Na1 Cr1 O7 50.8(5) . .
O1 Na1 Cr1 O7 176.0(4) 1_455 .
O7 Na1 Cr1 O7 89.4(4) 1_455 .
O3 Na1 Cr1 O7 -138.1(5) . .
Cr1 Na1 Cr1 O7 133.5(3) 1_455 .
O2 Na1 Cr1 O1 55.8(5) . .
O8 Na1 Cr1 O1 147.4(6) . .
O1 Na1 Cr1 O1 -87.4(5) 1_455 .
O7 Na1 Cr1 O1 -174.0(5) 1_455 .
O3 Na1 Cr1 O1 -41.6(5) . .
Cr1 Na1 Cr1 O1 -130.0(4) 1_455 .
O2 Na1 Cr1 Na1 5.8(4) . 1_655
O8 Na1 Cr1 Na1 97.3(5) . 1_655
O1 Na1 Cr1 Na1 -137.5(3) 1_455 1_655
O7 Na1 Cr1 Na1 136.0(3) 1_455 1_655
O3 Na1 Cr1 Na1 -91.6(4) . 1_655
Cr1 Na1 Cr1 Na1 180.0 1_455 1_655
